data_4513532
loop_
_publ_author_name
'Neurohr, Cl\'emence'
'Marchivie, Mathieu'
'Lecomte, Sophie'
'Cartigny, Yohann'
'Couvrat, Nicolas'
'Sanselme, Morgane'
'Subra-Paternault, Pascale'

_publ_section_title
;
 Naproxen--Nicotinamide Cocrystals: Racemic and Conglomerate Structures
 Generated by CO2Antisolvent Crystallization
;
_journal_issue 9
_journal_name_full 'Crystal Growth &amp; Design'
_journal_page_first 4616
_journal_paper_doi 10.1021/acs.cgd.5b00876
_journal_volume 15
_journal_year 2015
_chemical_formula_moiety '2(C14 H14 O3), C6 H6 N2 O'
_chemical_formula_sum 'C34 H34 N2 O7'
_chemical_formula_weight 582.63
_chemical_name_systematic
;
 ?
;
_space_group_crystal_system monoclinic
_space_group_IT_number 14
_space_group_name_Hall '-P 2ybc'
_space_group_name_H-M_alt 'P 1 21/c 1'
_symmetry_space_group_name_Hall '-P 2ybc'
_symmetry_space_group_name_H-M 'P 1 21/c 1'
_atom_sites_solution_hydrogens geom
_atom_sites_solution_primary direct
_audit_creation_date 2015-05-27
_audit_creation_method
;
Olex2 1.2
(compiled Jan 19 2015 12:28:14 for OlexSys, GUI svn.r4998)
;
_cell_angle_alpha 90
_cell_angle_beta 99.314(9)
_cell_angle_gamma 90
_cell_formula_units_Z 4
_cell_length_a 16.0822(19)
_cell_length_b 5.7965(11)
_cell_length_c 32.892(4)
_cell_measurement_temperature 293
_cell_volume 3025.8(8)
_computing_cell_refinement 'Dirax/lsq (Duisenberg & Schreurs, 1989-2000)'
_computing_data_collection 'Collect (Bruker AXS BV, 1997-2004)'
_computing_data_reduction 'EvalCCD (Duisenberg & Schreurs 1990-2000)'
_computing_molecular_graphics 'Olex2 (Dolomanov et al., 2009)'
_computing_publication_material 'Olex2 (Dolomanov et al., 2009)'
_computing_structure_refinement 'ShelXL (Sheldrick, 2008)'
_computing_structure_solution 'ShelXS (Sheldrick, 2008)'
_diffrn_ambient_temperature 293.0
_diffrn_detector 'CCD area detector'
_diffrn_measured_fraction_theta_full 0.990
_diffrn_measured_fraction_theta_max 0.989
_diffrn_measurement_device 'four-circle diffractometer'
_diffrn_measurement_device_type 'Brucker Kappa CCD'
_diffrn_measurement_method '\w and \f scans'
_diffrn_radiation_monochromator graphite
_diffrn_radiation_type MoK\a
_diffrn_radiation_wavelength 0.71073
_diffrn_reflns_av_R_equivalents 0.1559
_diffrn_reflns_av_unetI/netI 0.0951
_diffrn_reflns_laue_measured_fraction_full 0.990
_diffrn_reflns_laue_measured_fraction_max 0.989
_diffrn_reflns_limit_h_max 19
_diffrn_reflns_limit_h_min -19
_diffrn_reflns_limit_k_max 6
_diffrn_reflns_limit_k_min -6
_diffrn_reflns_limit_l_max 39
_diffrn_reflns_limit_l_min -39
_diffrn_reflns_number 47104
_diffrn_reflns_point_group_measured_fraction_full 0.990
_diffrn_reflns_point_group_measured_fraction_max 0.989
_diffrn_reflns_theta_full 25.242
_diffrn_reflns_theta_max 25.252
_diffrn_reflns_theta_min 2.999
_diffrn_source 'sealed X-ray tube'
_diffrn_source_target Mo
_diffrn_source_type 'sealed X-ray tube'
_exptl_absorpt_coefficient_mu 0.090
_exptl_absorpt_correction_T_max 0.7453
_exptl_absorpt_correction_T_min 0.4606
_exptl_absorpt_correction_type multi-scan
_exptl_absorpt_process_details
;
SADABS-2008/1 (Bruker,2008) was used for absorption correction.
wR2(int) was 0.1050 before and 0.0783 after correction.
The Ratio of minimum to maximum transmission is 0.6180.
The \l/2 correction factor is 0.0015.
;
_exptl_crystal_colour colourless
_exptl_crystal_colour_primary colourless
_exptl_crystal_density_diffrn 1.279
_exptl_crystal_description plate
_exptl_crystal_F_000 1232
_exptl_crystal_size_max 0.12
_exptl_crystal_size_mid 0.1
_exptl_crystal_size_min 0.05
_refine_diff_density_max 0.543
_refine_diff_density_min -0.285
_refine_diff_density_rms 0.047
_refine_ls_extinction_coef 0.0035(7)
_refine_ls_extinction_expression Fc^*^=kFc[1+0.001xFc^2^\l^3^/sin(2\q)]^-1/4^
_refine_ls_extinction_method SHELXL
_refine_ls_goodness_of_fit_ref 1.033
_refine_ls_hydrogen_treatment constr
_refine_ls_matrix_type full
_refine_ls_number_parameters 395
_refine_ls_number_reflns 5408
_refine_ls_number_restraints 106
_refine_ls_restrained_S_all 1.027
_refine_ls_R_factor_all 0.1772
_refine_ls_R_factor_gt 0.0802
_refine_ls_shift/su_max 0.000
_refine_ls_shift/su_mean 0.000
_refine_ls_structure_factor_coef Fsqd
_refine_ls_weighting_details 'w=1/[\s^2^(Fo^2^)+(0.0633P)^2^+2.5259P] where P=(Fo^2^+2Fc^2^)/3'
_refine_ls_weighting_scheme calc
_refine_ls_wR_factor_gt 0.1501
_refine_ls_wR_factor_ref 0.1848
_reflns_Friedel_coverage 0.000
_reflns_number_gt 2763
_reflns_number_total 5408
_reflns_threshold_expression 'I > 2\s(I)'
_cod_data_source_file cg5b00876_si_001.cif
_cod_data_source_block sad
_cod_depositor_comments 'Adding full bibliography for 4513532.cif.'
_cod_database_code 4513532
_shelxl_version_number 2013-4
_shelx_space_group_comment
;
The symmetry employed for this shelxl refinement is uniquely defined
by the following loop, which should always be used as a source of
symmetry information in preference to the above space-group names.
They are only intended as comments.
;
_olex2_refinement_description
;
1. Fixed Uiso
 At 1.2 times of:
  All C(H) groups, All N(H,H) groups
 At 1.5 times of:
  All C(H,H,H) groups, All O(H) groups
2. Rigid bond restraints
 All non-hydrogen atoms
 with sigma for 1-2 distances of 0.01 and sigma for 1-3 distances of 0.01
3.a Ternary CH refined with riding coordinates:
 C8(H8), C22(H22)
3.b Aromatic/amide H refined with riding coordinates:
 C19(H19), C18(H18), C16(H16), C32(H32), C5(H5A), C29(H29), C25(H25), C15(H15),
  C26(H26), C3(H3), C2(H2C), C33(H33), C30(H30), C11(H11), C12(H12), C1(H1)
3.c X=CH2 refined with riding coordinates:
 N2(H2A,H2B)
3.d Idealised Me refined as rotating group:
 C20(H20A,H20B,H20C), C9(H9A,H9B,H9C), C34(H34A,H34B,H34C), C23(H23A,H23B,H23C)
3.e Idealised tetrahedral OH refined as rotating group:
 O5(H5), O2(H2)
;
_olex2_submission_special_instructions 'No special instructions were received'

loop_
_space_group_symop_operation_xyz
'x, y, z'
'-x, y+1/2, -z+1/2'
'-x, -y, -z'
'x, -y-1/2, z-1/2'

loop_
_atom_site_label
_atom_site_type_symbol
_atom_site_fract_x
_atom_site_fract_y
_atom_site_fract_z
_atom_site_U_iso_or_equiv
_atom_site_adp_type
_atom_site_occupancy
_atom_site_site_symmetry_order
_atom_site_calc_flag
_atom_site_refinement_flags_posn
_atom_site_refinement_flags_adp
O7 O 0.34052(16) 0.7812(5) 0.78609(8) 0.0687(8) Uani 1 1 d . U
O4 O 1.18614(15) 0.1382(5) 0.25578(8) 0.0592(8) Uani 1 1 d . U
O1 O 0.88383(16) 0.6597(5) 0.49430(8) 0.0638(8) Uani 1 1 d . U
O5 O 0.59219(18) 1.0621(6) 0.58548(10) 0.0802(10) Uani 1 1 d . U
H5 H 0.6408 1.0864 0.5821 0.120 Uiso 1 1 calc GR .
C14 C 1.0348(2) 0.3174(6) 0.34138(11) 0.0437(9) Uani 1 1 d . U
C13 C 1.0146(2) 0.1201(6) 0.31738(11) 0.0425(9) Uani 1 1 d . U
O2 O 0.90949(17) 0.0135(6) 0.44862(10) 0.0846(10) Uani 1 1 d . U
H2 H 0.8955 -0.0933 0.4624 0.127 Uiso 1 1 calc GR .
C6 C 0.8201(2) 0.6183(7) 0.50978(11) 0.0503(10) Uani 1 1 d . U
C19 C 1.1061(2) 0.4456(7) 0.33554(12) 0.0534(10) Uani 1 1 d . U
H19 H 1.1204 0.5777 0.3511 0.064 Uiso 1 1 calc R .
C27 C 0.4288(2) 0.7063(6) 0.68984(12) 0.0454(9) Uani 1 1 d . U
C18 C 1.1540(2) 0.3795(7) 0.30764(12) 0.0541(10) Uani 1 1 d . U
H18 H 1.2013 0.4656 0.3043 0.065 Uiso 1 1 calc R .
O3 O 0.77734(18) 0.1116(6) 0.44592(10) 0.0859(11) Uani 1 1 d . U
C28 C 0.3960(2) 0.9065(6) 0.66956(11) 0.0448(9) Uani 1 1 d . U
C31 C 0.3641(2) 0.8072(7) 0.74846(12) 0.0485(10) Uani 1 1 d . U
C4 C 0.8209(2) 0.4164(6) 0.53770(11) 0.0452(9) Uani 1 1 d . U
C17 C 1.1335(2) 0.1824(6) 0.28356(11) 0.0443(9) Uani 1 1 d . U
N1 N 0.7508(2) 0.1683(6) 0.57927(10) 0.0590(9) Uani 1 1 d . U
C16 C 1.0652(2) 0.0535(6) 0.28813(11) 0.0467(9) Uani 1 1 d . U
H16 H 1.0519 -0.0777 0.2721 0.056 Uiso 1 1 calc R .
C32 C 0.3331(2) 1.0064(7) 0.72765(13) 0.0573(11) Uani 1 1 d . U
H32 H 0.3007 1.1082 0.7404 0.069 Uiso 1 1 calc R .
N2 N 0.7522(2) 0.7473(6) 0.50196(10) 0.0623(9) Uani 1 1 d . U
H2A H 0.7512 0.8640 0.4857 0.075 Uiso 1 1 calc R .
H2B H 0.7088 0.7151 0.5131 0.075 Uiso 1 1 calc R .
C5 C 0.7517(2) 0.3509(7) 0.55482(12) 0.0541(10) Uani 1 1 d . U
H5A H 0.7030 0.4393 0.5490 0.065 Uiso 1 1 calc R .
C29 C 0.4116(2) 0.9488(7) 0.62866(12) 0.0541(10) Uani 1 1 d . U
H29 H 0.3904 1.0821 0.6151 0.065 Uiso 1 1 calc R .
C25 C 0.4895(3) 0.6033(8) 0.63047(15) 0.0709(13) Uani 1 1 d . U
H25 H 0.5216 0.5016 0.6176 0.085 Uiso 1 1 calc R .
C15 C 0.9836(2) 0.3822(7) 0.37042(12) 0.0516(10) Uani 1 1 d . U
H15 H 0.9974 0.5147 0.3860 0.062 Uiso 1 1 calc R .
C8 C 0.8617(3) 0.3358(8) 0.40790(14) 0.0720(13) Uani 1 1 d . U
H8 H 0.8961 0.4455 0.4261 0.086 Uiso 1 1 calc R .
C24 C 0.4564(2) 0.8002(8) 0.60933(12) 0.0568(11) Uani 1 1 d . U
C10 C 0.9155(2) 0.2601(7) 0.37655(12) 0.0546(10) Uani 1 1 d . U
C26 C 0.4761(2) 0.5559(7) 0.66952(14) 0.0660(12) Uani 1 1 d . U
H26 H 0.4986 0.4226 0.6827 0.079 Uiso 1 1 calc R .
C21 C 0.5633(3) 0.8793(9) 0.56457(13) 0.0610(12) Uani 1 1 d . U
C7 C 0.8433(3) 0.1408(7) 0.43501(12) 0.0583(11) Uani 1 1 d . U
C22 C 0.4705(3) 0.8441(10) 0.56536(13) 0.0834(15) Uani 1 1 d . U
H22 H 0.4441 0.9937 0.5578 0.100 Uiso 1 1 calc R .
C20 C 1.1686(3) -0.0589(7) 0.22994(13) 0.0653(12) Uani 1 1 d . U
H20A H 1.2101 -0.0710 0.2121 0.098 Uiso 1 1 calc GR .
H20B H 1.1137 -0.0435 0.2137 0.098 Uiso 1 1 calc GR .
H20C H 1.1703 -0.1951 0.2467 0.098 Uiso 1 1 calc GR .
C3 C 0.8926(2) 0.2828(7) 0.54635(12) 0.0551(10) Uani 1 1 d . U
H3 H 0.9402 0.3187 0.5349 0.066 Uiso 1 1 calc R .
C2 C 0.8928(3) 0.0965(7) 0.57205(13) 0.0616(11) Uani 1 1 d . U
H2C H 0.9409 0.0062 0.5787 0.074 Uiso 1 1 calc R .
C9 C 0.7854(3) 0.4621(8) 0.39004(15) 0.0828(14) Uani 1 1 d . U
H9A H 0.8008 0.5943 0.3753 0.124 Uiso 1 1 calc GR .
H9B H 0.7559 0.5117 0.4117 0.124 Uiso 1 1 calc GR .
H9C H 0.7496 0.3631 0.3715 0.124 Uiso 1 1 calc GR .
C33 C 0.3487(2) 1.0556(7) 0.68966(13) 0.0580(11) Uani 1 1 d . U
H33 H 0.3276 1.1909 0.6767 0.070 Uiso 1 1 calc R .
C30 C 0.4120(2) 0.6576(7) 0.73026(12) 0.0539(10) Uani 1 1 d . U
H30 H 0.4336 0.5251 0.7440 0.065 Uiso 1 1 calc R .
C11 C 0.8946(2) 0.0655(8) 0.35195(13) 0.0633(12) Uani 1 1 d . U
H11 H 0.8467 -0.0180 0.3551 0.076 Uiso 1 1 calc R .
C12 C 0.9424(2) -0.0068(7) 0.32325(12) 0.0589(11) Uani 1 1 d . U
H12 H 0.9273 -0.1389 0.3078 0.071 Uiso 1 1 calc R .
C34 C 0.3652(3) 0.5749(9) 0.80846(13) 0.0853(15) Uani 1 1 d . U
H34A H 0.3432 0.4438 0.7924 0.128 Uiso 1 1 calc GR .
H34B H 0.3433 0.5762 0.8339 0.128 Uiso 1 1 calc GR .
H34C H 0.4255 0.5660 0.8141 0.128 Uiso 1 1 calc GR .
C1 C 0.8215(3) 0.0455(7) 0.58771(12) 0.0611(11) Uani 1 1 d . U
H1 H 0.8223 -0.0811 0.6051 0.073 Uiso 1 1 calc R .
C23 C 0.4301(3) 0.6851(14) 0.53522(17) 0.141(3) Uani 1 1 d . U
H23A H 0.4568 0.5370 0.5395 0.212 Uiso 1 1 calc GR .
H23B H 0.4346 0.7404 0.5082 0.212 Uiso 1 1 calc GR .
H23C H 0.3717 0.6713 0.5378 0.212 Uiso 1 1 calc GR .
O6 O 0.60472(19) 0.7642(6) 0.54585(11) 0.0921(11) Uani 1 1 d . U

loop_
_atom_site_aniso_label
_atom_site_aniso_U_11
_atom_site_aniso_U_22
_atom_site_aniso_U_33
_atom_site_aniso_U_23
_atom_site_aniso_U_13
_atom_site_aniso_U_12
O7 0.0625(18) 0.101(2) 0.0453(18) -0.0001(17) 0.0187(14) -0.0021(16)
O4 0.0504(16) 0.0742(19) 0.0568(18) -0.0046(15) 0.0201(14) -0.0036(14)
O1 0.0548(16) 0.077(2) 0.0661(19) 0.0147(15) 0.0308(15) 0.0045(14)
O5 0.063(2) 0.110(3) 0.075(2) -0.026(2) 0.0326(17) -0.0246(18)
C14 0.047(2) 0.045(2) 0.040(2) 0.0038(18) 0.0087(17) -0.0028(17)
C13 0.042(2) 0.039(2) 0.047(2) 0.0043(18) 0.0068(17) -0.0064(17)
O2 0.0619(19) 0.102(3) 0.100(3) 0.048(2) 0.0442(18) 0.0189(18)
C6 0.043(2) 0.069(3) 0.041(2) -0.007(2) 0.0127(19) -0.006(2)
C19 0.059(3) 0.052(2) 0.051(3) -0.007(2) 0.017(2) -0.017(2)
C27 0.036(2) 0.050(2) 0.053(2) -0.0016(19) 0.0142(18) -0.0005(17)
C18 0.052(2) 0.055(3) 0.057(3) 0.000(2) 0.016(2) -0.0176(19)
O3 0.0564(18) 0.109(3) 0.099(2) 0.047(2) 0.0341(18) 0.0089(17)
C28 0.033(2) 0.052(2) 0.050(2) 0.0019(19) 0.0090(18) -0.0050(17)
C31 0.040(2) 0.066(3) 0.042(2) -0.006(2) 0.0127(18) -0.0066(19)
C4 0.044(2) 0.057(2) 0.035(2) -0.0045(18) 0.0090(17) -0.0083(18)
C17 0.043(2) 0.049(2) 0.043(2) 0.0043(19) 0.0110(18) 0.0013(18)
N1 0.055(2) 0.067(2) 0.057(2) 0.0039(19) 0.0143(18) -0.0101(18)
C16 0.053(2) 0.041(2) 0.046(2) -0.0042(18) 0.0088(19) -0.0057(18)
C32 0.053(2) 0.065(3) 0.059(3) -0.006(2) 0.023(2) 0.005(2)
N2 0.053(2) 0.073(2) 0.066(2) 0.0193(19) 0.0241(18) 0.0045(18)
C5 0.047(2) 0.066(3) 0.050(3) 0.001(2) 0.008(2) -0.004(2)
C29 0.040(2) 0.067(3) 0.056(3) 0.004(2) 0.0114(19) -0.0092(19)
C25 0.061(3) 0.082(3) 0.078(3) -0.021(3) 0.035(3) -0.001(2)
C15 0.060(2) 0.049(2) 0.047(2) 0.0042(19) 0.015(2) -0.002(2)
C8 0.069(3) 0.077(3) 0.076(3) 0.017(2) 0.032(2) 0.009(2)
C24 0.041(2) 0.079(3) 0.053(3) -0.011(2) 0.014(2) -0.013(2)
C10 0.060(3) 0.051(2) 0.058(3) 0.010(2) 0.022(2) -0.001(2)
C26 0.060(3) 0.062(3) 0.081(3) -0.002(2) 0.027(2) 0.010(2)
C21 0.056(3) 0.084(3) 0.049(3) -0.003(2) 0.025(2) -0.012(2)
C7 0.054(3) 0.075(3) 0.051(3) 0.011(2) 0.023(2) 0.006(2)
C22 0.059(3) 0.140(4) 0.059(3) -0.032(3) 0.032(2) -0.036(3)
C20 0.069(3) 0.072(3) 0.056(3) -0.009(2) 0.016(2) 0.014(2)
C3 0.046(2) 0.070(3) 0.050(3) -0.003(2) 0.0094(19) -0.005(2)
C2 0.049(2) 0.066(3) 0.068(3) 0.002(2) 0.004(2) 0.001(2)
C9 0.087(3) 0.077(3) 0.093(4) 0.021(3) 0.040(3) 0.015(3)
C33 0.056(3) 0.051(2) 0.071(3) 0.002(2) 0.020(2) 0.0074(19)
C30 0.046(2) 0.059(3) 0.059(3) 0.008(2) 0.014(2) -0.0018(19)
C11 0.047(2) 0.074(3) 0.072(3) 0.019(2) 0.020(2) -0.016(2)
C12 0.066(3) 0.053(3) 0.059(3) 0.003(2) 0.014(2) -0.015(2)
C34 0.083(3) 0.119(4) 0.053(3) 0.025(3) 0.009(3) -0.016(3)
C1 0.064(3) 0.060(3) 0.058(3) 0.006(2) 0.006(2) -0.011(2)
C23 0.093(4) 0.262(9) 0.073(4) -0.044(5) 0.026(3) -0.064(5)
O6 0.072(2) 0.095(2) 0.122(3) -0.031(2) 0.054(2) -0.0124(18)

loop_
_atom_type_symbol
_atom_type_description
_atom_type_scat_dispersion_real
_atom_type_scat_dispersion_imag
_atom_type_scat_source
C C 0.0033 0.0016 'International Tables Vol C Tables 4.2.6.8 and 6.1.1.4'
H H 0.0000 0.0000 'International Tables Vol C Tables 4.2.6.8 and 6.1.1.4'
N N 0.0061 0.0033 'International Tables Vol C Tables 4.2.6.8 and 6.1.1.4'
O O 0.0106 0.0060 'International Tables Vol C Tables 4.2.6.8 and 6.1.1.4'

loop_
_geom_angle_atom_site_label_1
_geom_angle_atom_site_label_2
_geom_angle_atom_site_label_3
_geom_angle
C31 O7 C34 117.9(3)
C17 O4 C20 117.7(3)
C21 O5 H5 109.5
C13 C14 C19 118.4(3)
C13 C14 C15 119.5(3)
C19 C14 C15 122.1(4)
C14 C13 C16 120.1(3)
C14 C13 C12 118.0(3)
C16 C13 C12 121.9(3)
C7 O2 H2 109.5
O1 C6 C4 118.7(4)
O1 C6 N2 121.7(4)
N2 C6 C4 119.6(3)
C14 C19 H19 119.6
C18 C19 C14 120.8(4)
C18 C19 H19 119.6
C28 C27 C30 119.7(3)
C26 C27 C28 118.8(4)
C26 C27 C30 121.5(4)
C19 C18 H18 119.7
C19 C18 C17 120.6(3)
C17 C18 H18 119.7
C27 C28 C29 118.8(3)
C33 C28 C27 118.9(4)
C33 C28 C29 122.4(4)
O7 C31 C32 114.1(3)
O7 C31 C30 126.2(4)
C30 C31 C32 119.7(4)
C5 C4 C6 122.8(4)
C3 C4 C6 119.6(3)
C3 C4 C5 117.6(4)
O4 C17 C18 114.6(3)
C16 C17 O4 124.8(3)
C16 C17 C18 120.6(3)
C5 N1 C1 117.3(3)
C13 C16 H16 120.3
C17 C16 C13 119.4(3)
C17 C16 H16 120.3
C31 C32 H32 119.1
C33 C32 C31 121.8(4)
C33 C32 H32 119.1
C6 N2 H2A 120.0
C6 N2 H2B 120.0
H2A N2 H2B 120.0
C4 C5 H5A 118.2
N1 C5 C4 123.6(4)
N1 C5 H5A 118.2
C28 C29 H29 119.2
C24 C29 C28 121.6(4)
C24 C29 H29 119.2
C24 C25 H25 119.1
C26 C25 H25 119.1
C26 C25 C24 121.9(4)
C14 C15 H15 118.7
C10 C15 C14 122.7(4)
C10 C15 H15 118.7
C10 C8 H8 105.9
C7 C8 H8 105.9
C7 C8 C10 112.1(4)
C9 C8 H8 105.9
C9 C8 C10 113.9(4)
C9 C8 C7 112.4(4)
C29 C24 C25 118.5(4)
C29 C24 C22 121.0(4)
C25 C24 C22 120.5(4)
C15 C10 C8 121.2(4)
C15 C10 C11 117.6(4)
C11 C10 C8 121.2(4)
C27 C26 H26 119.8
C25 C26 C27 120.4(4)
C25 C26 H26 119.8
O5 C21 C22 111.6(4)
O6 C21 O5 123.3(4)
O6 C21 C22 125.0(4)
O2 C7 C8 113.5(3)
O3 C7 O2 122.2(4)
O3 C7 C8 124.1(4)
C24 C22 H22 105.3
C21 C22 C24 109.8(4)
C21 C22 H22 105.3
C23 C22 C24 115.5(4)
C23 C22 C21 114.5(4)
C23 C22 H22 105.3
O4 C20 H20A 109.5
O4 C20 H20B 109.5
O4 C20 H20C 109.5
H20A C20 H20B 109.5
H20A C20 H20C 109.5
H20B C20 H20C 109.5
C4 C3 H3 120.4
C2 C3 C4 119.2(4)
C2 C3 H3 120.4
C3 C2 H2C 120.5
C1 C2 C3 119.0(4)
C1 C2 H2C 120.5
C8 C9 H9A 109.5
C8 C9 H9B 109.5
C8 C9 H9C 109.5
H9A C9 H9B 109.5
H9A C9 H9C 109.5
H9B C9 H9C 109.5
C28 C33 H33 119.6
C32 C33 C28 120.7(4)
C32 C33 H33 119.6
C27 C30 H30 120.3
C31 C30 C27 119.3(4)
C31 C30 H30 120.3
C10 C11 H11 118.8
C12 C11 C10 122.3(4)
C12 C11 H11 118.8
C13 C12 H12 120.1
C11 C12 C13 119.8(4)
C11 C12 H12 120.1
O7 C34 H34A 109.5
O7 C34 H34B 109.5
O7 C34 H34C 109.5
H34A C34 H34B 109.5
H34A C34 H34C 109.5
H34B C34 H34C 109.5
N1 C1 C2 123.2(4)
N1 C1 H1 118.4
C2 C1 H1 118.4
C22 C23 H23A 109.5
C22 C23 H23B 109.5
C22 C23 H23C 109.5
H23A C23 H23B 109.5
H23A C23 H23C 109.5
H23B C23 H23C 109.5

loop_
_geom_bond_atom_site_label_1
_geom_bond_atom_site_label_2
_geom_bond_distance
O7 C31 1.360(4)
O7 C34 1.426(5)
O4 C17 1.367(4)
O4 C20 1.425(5)
O1 C6 1.240(4)
O5 H5 0.8200
O5 C21 1.307(5)
C14 C13 1.397(5)
C14 C19 1.406(5)
C14 C15 1.409(5)
C13 C16 1.411(5)
C13 C12 1.413(5)
O2 H2 0.8200
O2 C7 1.313(5)
C6 C4 1.487(5)
C6 N2 1.314(5)
C19 H19 0.9300
C19 C18 1.346(5)
C27 C28 1.399(5)
C27 C26 1.396(5)
C27 C30 1.427(5)
C18 H18 0.9300
C18 C17 1.399(5)
O3 C7 1.185(4)
C28 C29 1.429(5)
C28 C33 1.388(5)
C31 C32 1.393(5)
C31 C30 1.362(5)
C4 C5 1.380(5)
C4 C3 1.379(5)
C17 C16 1.356(5)
N1 C5 1.331(5)
N1 C1 1.332(5)
C16 H16 0.9300
C32 H32 0.9300
C32 C33 1.344(5)
N2 H2A 0.8600
N2 H2B 0.8600
C5 H5A 0.9300
C29 H29 0.9300
C29 C24 1.346(5)
C25 H25 0.9300
C25 C24 1.396(6)
C25 C26 1.364(6)
C15 H15 0.9300
C15 C10 1.345(5)
C8 H8 0.9800
C8 C10 1.515(5)
C8 C7 1.499(6)
C8 C9 1.468(6)
C24 C22 1.521(6)
C10 C11 1.397(5)
C26 H26 0.9300
C21 C22 1.512(5)
C21 O6 1.183(5)
C22 H22 0.9800
C22 C23 1.430(7)
C20 H20A 0.9600
C20 H20B 0.9600
C20 H20C 0.9600
C3 H3 0.9300
C3 C2 1.371(5)
C2 H2C 0.9300
C2 C1 1.363(5)
C9 H9A 0.9600
C9 H9B 0.9600
C9 H9C 0.9600
C33 H33 0.9300
C30 H30 0.9300
C11 H11 0.9300
C11 C12 1.376(5)
C12 H12 0.9300
C34 H34A 0.9600
C34 H34B 0.9600
C34 H34C 0.9600
C1 H1 0.9300
C23 H23A 0.9600
C23 H23B 0.9600
C23 H23C 0.9600

loop_
_geom_hbond_atom_site_label_D
_geom_hbond_atom_site_label_H
_geom_hbond_atom_site_label_A
_geom_hbond_distance_DH
_geom_hbond_distance_HA
_geom_hbond_distance_DA
_geom_hbond_angle_DHA
_geom_hbond_site_symmetry_A
O5 H5 N1 0.82 1.85 2.664(4) 173.1 1_565
O2 H2 O1 0.82 1.80 2.614(4) 170.2 1_545
N2 H2A O3 0.86 2.03 2.874(4) 166.0 1_565
N2 H2B O6 0.86 2.15 2.971(4) 159.4 .

loop_
_geom_torsion_atom_site_label_1
_geom_torsion_atom_site_label_2
_geom_torsion_atom_site_label_3
_geom_torsion_atom_site_label_4
_geom_torsion
O7 C31 C32 C33 -178.4(3)
O7 C31 C30 C27 177.8(3)
O4 C17 C16 C13 -178.6(3)
O1 C6 C4 C5 -177.0(4)
O1 C6 C4 C3 1.2(5)
O5 C21 C22 C24 -63.2(5)
O5 C21 C22 C23 165.0(5)
C14 C13 C16 C17 0.0(5)
C14 C13 C12 C11 0.0(5)
C14 C19 C18 C17 0.5(6)
C14 C15 C10 C8 -179.7(4)
C14 C15 C10 C11 -1.9(6)
C13 C14 C19 C18 -0.3(5)
C13 C14 C15 C10 0.7(6)
C6 C4 C5 N1 178.7(3)
C6 C4 C3 C2 -179.8(3)
C19 C14 C13 C16 0.0(5)
C19 C14 C13 C12 -179.6(3)
C19 C14 C15 C10 -179.4(4)
C19 C18 C17 O4 178.4(3)
C19 C18 C17 C16 -0.5(6)
C27 C28 C29 C24 0.4(5)
C27 C28 C33 C32 -1.4(6)
C18 C17 C16 C13 0.3(5)
C28 C27 C26 C25 -0.4(6)
C28 C27 C30 C31 0.1(5)
C28 C29 C24 C25 -1.4(6)
C28 C29 C24 C22 178.3(3)
C31 C32 C33 C28 0.7(6)
C4 C3 C2 C1 1.3(6)
C16 C13 C12 C11 -179.6(4)
C32 C31 C30 C27 -0.8(5)
N2 C6 C4 C5 2.7(5)
N2 C6 C4 C3 -179.1(4)
C5 C4 C3 C2 -1.6(5)
C5 N1 C1 C2 -1.1(6)
C29 C28 C33 C32 177.8(4)
C29 C24 C22 C21 115.9(5)
C29 C24 C22 C23 -112.8(6)
C25 C24 C22 C21 -64.4(5)
C25 C24 C22 C23 66.9(6)
C15 C14 C13 C16 179.9(3)
C15 C14 C13 C12 0.3(5)
C15 C14 C19 C18 179.8(4)
C15 C10 C11 C12 2.2(6)
C8 C10 C11 C12 180.0(4)
C24 C25 C26 C27 -0.6(6)
C10 C8 C7 O2 44.9(5)
C10 C8 C7 O3 -140.5(5)
C10 C11 C12 C13 -1.3(6)
C26 C27 C28 C29 0.5(5)
C26 C27 C28 C33 179.7(4)
C26 C27 C30 C31 -178.6(4)
C26 C25 C24 C29 1.5(6)
C26 C25 C24 C22 -178.2(4)
C7 C8 C10 C15 -132.5(4)
C7 C8 C10 C11 49.8(5)
C20 O4 C17 C18 -179.5(3)
C20 O4 C17 C16 -0.6(5)
C3 C4 C5 N1 0.6(6)
C3 C2 C1 N1 0.0(6)
C9 C8 C10 C15 98.5(5)
C9 C8 C10 C11 -79.2(5)
C9 C8 C7 O2 174.7(4)
C9 C8 C7 O3 -10.6(7)
C33 C28 C29 C24 -178.8(4)
C30 C27 C28 C29 -178.3(3)
C30 C27 C28 C33 1.0(5)
C30 C27 C26 C25 178.3(4)
C30 C31 C32 C33 0.4(6)
C12 C13 C16 C17 179.6(4)
C34 O7 C31 C32 176.2(3)
C34 O7 C31 C30 -2.5(5)
C1 N1 C5 C4 0.8(6)
O6 C21 C22 C24 120.3(5)
O6 C21 C22 C23 -11.5(8)
